data_7247049
loop_
_publ_author_name
'Gogoi, Gayatri'
'Sarma, Rupam J.'

_publ_section_title
;
 Effect of twisted molecular geometry on the solid-state emissions of an
 anthracene fluorophore
;
_journal_issue 32
_journal_name_full CrystEngComm
_journal_page_first 4582
_journal_page_last 4591
_journal_paper_doi 10.1039/D3CE00481C
_journal_volume 25
_journal_year 2023
_chemical_formula_moiety 'C22 H18 N2 O3'
_chemical_formula_sum 'C22 H18 N2 O3'
_chemical_formula_weight 358.38
_space_group_crystal_system orthorhombic
_space_group_IT_number 61
_space_group_name_Hall '-P 2ac 2ab'
_space_group_name_H-M_alt 'P b c a'
_atom_sites_solution_hydrogens mixed
_audit_creation_method SHELXL-2016/6
_audit_update_record
;
2023-05-09 deposited with the CCDC.	2023-07-14 downloaded from the CCDC.
;
_cell_angle_alpha 90
_cell_angle_beta 90
_cell_angle_gamma 90
_cell_formula_units_Z 8
_cell_length_a 12.5066(4)
_cell_length_b 14.8096(5)
_cell_length_c 18.3306(7)
_cell_measurement_reflns_used 6087
_cell_measurement_temperature 296(2)
_cell_measurement_theta_max 28.20
_cell_measurement_theta_min 2.40
_cell_volume 3395.2(2)
_computing_cell_refinement 'Bruker SAINT'
_computing_data_collection 'Bruker APEX2'
_computing_data_reduction 'Bruker SAINT'
_computing_molecular_graphics 'Bruker SHELXTL'
_computing_publication_material 'Bruker SHELXTL'
_computing_structure_refinement 'SHELXL-2016/6 (Sheldrick, 2016)'
_computing_structure_solution 'SHELXL-2016/6 (Sheldrick, 2016)'
_diffrn_ambient_temperature 296(2)
_diffrn_measured_fraction_theta_full 0.996
_diffrn_measured_fraction_theta_max 0.983
_diffrn_measurement_device_type 'Bruker APEX-II CCD'
_diffrn_measurement_method '\f and \w scans'
_diffrn_radiation_type MoK\a
_diffrn_radiation_wavelength 0.71073
_diffrn_reflns_av_R_equivalents 0.0281
_diffrn_reflns_av_unetI/netI 0.0270
_diffrn_reflns_Laue_measured_fraction_full 0.996
_diffrn_reflns_Laue_measured_fraction_max 0.983
_diffrn_reflns_limit_h_max 11
_diffrn_reflns_limit_h_min -17
_diffrn_reflns_limit_k_max 20
_diffrn_reflns_limit_k_min -20
_diffrn_reflns_limit_l_max 21
_diffrn_reflns_limit_l_min -25
_diffrn_reflns_number 18823
_diffrn_reflns_point_group_measured_fraction_full 0.996
_diffrn_reflns_point_group_measured_fraction_max 0.983
_diffrn_reflns_theta_full 25.242
_diffrn_reflns_theta_max 29.082
_diffrn_reflns_theta_min 2.404
_diffrn_source 'fine-focus sealed tube'
_exptl_absorpt_coefficient_mu 0.094
_exptl_absorpt_correction_type multi-scan
_exptl_absorpt_process_details 'Bruker AXS SADABS program'
_exptl_crystal_colour yellow
_exptl_crystal_density_diffrn 1.402
_exptl_crystal_description block
_exptl_crystal_F_000 1504
_exptl_crystal_size_max 0.220
_exptl_crystal_size_mid 0.160
_exptl_crystal_size_min 0.120
_exptl_transmission_factor_max 0.988
_exptl_transmission_factor_min 0.981
_refine_diff_density_max 0.288
_refine_diff_density_min -0.219
_refine_diff_density_rms 0.044
_refine_ls_extinction_coef 0.0016(4)
_refine_ls_extinction_expression Fc^*^=kFc[1+0.001xFc^2^\l^3^/sin(2\q)]^-1/4^
_refine_ls_extinction_method 'SHELXL-2016/6 (Sheldrick 2016)'
_refine_ls_goodness_of_fit_ref 1.063
_refine_ls_hydrogen_treatment mixed
_refine_ls_matrix_type full
_refine_ls_number_parameters 273
_refine_ls_number_reflns 4469
_refine_ls_number_restraints 0
_refine_ls_restrained_S_all 1.063
_refine_ls_R_factor_all 0.0678
_refine_ls_R_factor_gt 0.0466
_refine_ls_shift/su_max 0.001
_refine_ls_shift/su_mean 0.000
_refine_ls_structure_factor_coef Fsqd
_refine_ls_weighting_details 'w=1/[\s^2^(Fo^2^)+(0.0591P)^2^+0.8074P] where P=(Fo^2^+2Fc^2^)/3'
_refine_ls_weighting_scheme calc
_refine_ls_wR_factor_gt 0.1152
_refine_ls_wR_factor_ref 0.1278
_reflns_Friedel_coverage 0.000
_reflns_number_gt 3354
_reflns_number_total 4469
_reflns_threshold_expression 'I > 2\s(I)'
_cod_data_source_file d3ce00481c2.cif
_cod_data_source_block rjs_9an_4oh_0m
_cod_depositor_comments 'Adding full bibliography for 7247048--7247050.cif.'
_cod_database_code 7247049
_shelx_shelxl_version_number 2016/6
_shelx_space_group_comment
;
The symmetry employed for this shelxl refinement is uniquely defined
by the following loop, which should always be used as a source of
symmetry information in preference to the above space-group names.
They are only intended as comments.
;
_shelx_estimated_absorpt_t_min 0.980
_shelx_estimated_absorpt_t_max 0.989
_exptl_absorpt_special_details 'Sheldrick,G.M.,2015,University of gottingen'

loop_
_space_group_symop_operation_xyz
'x, y, z'
'x+1/2, -y+1/2, -z'
'-x, y+1/2, -z+1/2'
'-x+1/2, -y, z+1/2'
'-x, -y, -z'
'-x-1/2, y-1/2, z'
'x, -y-1/2, z-1/2'
'x-1/2, y, -z-1/2'

loop_
_atom_site_label
_atom_site_type_symbol
_atom_site_fract_x
_atom_site_fract_y
_atom_site_fract_z
_atom_site_U_iso_or_equiv
_atom_site_adp_type
_atom_site_occupancy
_atom_site_site_symmetry_order
_atom_site_calc_flag
_atom_site_refinement_flags_posn
_atom_site_refinement_flags_adp
_atom_site_refinement_flags_occupancy
_atom_site_disorder_assembly
_atom_site_disorder_group
C1 C 1.06739(10) 0.22814(9) 0.21959(7) 0.0321(3) Uani 1 1 d . . . . .
C2 C 1.11776(11) 0.28668(11) 0.26749(8) 0.0403(4) Uani 1 1 d . . . . .
H2 H 1.188587 0.303201 0.259688 0.048 Uiso 1 1 calc R U . . .
C3 C 1.06309(11) 0.32028(10) 0.32646(8) 0.0371(3) Uani 1 1 d . . . . .
H3 H 1.097595 0.359644 0.358218 0.045 Uiso 1 1 calc R U . . .
C4 C 0.95722(10) 0.29676(9) 0.33975(7) 0.0277(3) Uani 1 1 d . . . . .
C5 C 0.90741(10) 0.23827(9) 0.29114(8) 0.0322(3) Uani 1 1 d . . . . .
H5 H 0.836730 0.221381 0.299037 0.039 Uiso 1 1 calc R U . . .
C6 C 0.96137(11) 0.20505(10) 0.23144(8) 0.0353(3) Uani 1 1 d . . . . .
H6 H 0.926533 0.166904 0.198893 0.042 Uiso 1 1 calc R U . . .
C7 C 0.90478(10) 0.33931(9) 0.40366(7) 0.0301(3) Uani 1 1 d . . . . .
C8 C 0.65349(11) 0.33585(10) 0.48384(8) 0.0353(3) Uani 1 1 d . . . . .
H8 H 0.628215 0.286929 0.457115 0.042 Uiso 1 1 calc R U . . .
C9 C 0.58029(10) 0.37939(9) 0.53551(7) 0.0294(3) Uani 1 1 d . . . . .
C10 C 0.46956(10) 0.37747(9) 0.51735(7) 0.0294(3) Uani 1 1 d . . . . .
C11 C 0.42779(12) 0.33531(10) 0.45352(8) 0.0382(3) Uani 1 1 d . . . . .
H11 H 0.474467 0.306582 0.421569 0.046 Uiso 1 1 calc R U . . .
C12 C 0.32151(12) 0.33604(11) 0.43820(9) 0.0444(4) Uani 1 1 d . . . . .
H12 H 0.296678 0.307532 0.396288 0.053 Uiso 1 1 calc R U . . .
C13 C 0.24826(12) 0.37959(12) 0.48516(9) 0.0450(4) Uani 1 1 d . . . . .
H13 H 0.175652 0.379553 0.474213 0.054 Uiso 1 1 calc R U . . .
C14 C 0.28374(11) 0.42104(10) 0.54565(9) 0.0385(3) Uani 1 1 d . . . . .
H14 H 0.235015 0.449743 0.576158 0.046 Uiso 1 1 calc R U . . .
C15 C 0.39448(10) 0.42202(9) 0.56414(8) 0.0314(3) Uani 1 1 d . . . . .
C16 C 0.43067(11) 0.46607(10) 0.62601(8) 0.0358(3) Uani 1 1 d . . . . .
H16 H 0.381542 0.496047 0.655400 0.043 Uiso 1 1 calc R U . . .
C17 C 0.53790(11) 0.46695(9) 0.64564(8) 0.0328(3) Uani 1 1 d . . . . .
C18 C 0.57189(13) 0.51052(11) 0.71067(9) 0.0441(4) Uani 1 1 d . . . . .
H18 H 0.521647 0.539400 0.739904 0.053 Uiso 1 1 calc R U . . .
C19 C 0.67552(14) 0.51083(12) 0.73084(9) 0.0481(4) Uani 1 1 d . . . . .
C20 C 0.75227(14) 0.46739(12) 0.68668(9) 0.0457(4) Uani 1 1 d . . . . .
C21 C 0.72367(12) 0.42499(11) 0.62392(9) 0.0386(3) Uani 1 1 d . . . . .
C22 C 0.61503(10) 0.42281(9) 0.60000(7) 0.0299(3) Uani 1 1 d . . . . .
H19 H 0.6974(13) 0.5384(12) 0.7761(11) 0.053(5) Uiso 1 1 d . . . . .
H20 H 0.8266(16) 0.4699(12) 0.7003(10) 0.053(5) Uiso 1 1 d . . . . .
H21 H 0.7775(14) 0.3981(11) 0.5967(10) 0.044(5) Uiso 1 1 d . . . . .
N1 N 0.80296(9) 0.31586(8) 0.41849(7) 0.0336(3) Uani 1 1 d . . . . .
N2 N 0.74921(9) 0.36099(8) 0.47346(7) 0.0354(3) Uani 1 1 d . . . . .
O1 O 1.12443(9) 0.19632(8) 0.16196(6) 0.0422(3) Uani 1 1 d . . . . .
O2 O 0.95234(9) 0.39571(8) 0.44070(6) 0.0472(3) Uani 1 1 d . . . . .
O3 O 1.00235(10) 0.42055(10) 0.58760(7) 0.0510(3) Uani 1 1 d . . . . .
H1N H 0.7680(13) 0.2714(11) 0.3935(9) 0.043(4) Uiso 1 1 d . . . . .
H1O H 1.0857(15) 0.1566(14) 0.1373(11) 0.060(6) Uiso 1 1 d . . . . .
H3B H 1.0162(18) 0.4773(18) 0.5838(13) 0.076(7) Uiso 1 1 d . . . . .
H3A H 0.9755(18) 0.4084(15) 0.5428(15) 0.076(7) Uiso 1 1 d . . . . .

loop_
_atom_site_aniso_label
_atom_site_aniso_U_11
_atom_site_aniso_U_22
_atom_site_aniso_U_33
_atom_site_aniso_U_23
_atom_site_aniso_U_13
_atom_site_aniso_U_12
C1 0.0323(7) 0.0354(7) 0.0285(7) 0.0032(5) 0.0057(5) 0.0025(6)
C2 0.0257(7) 0.0549(9) 0.0401(8) -0.0051(7) 0.0058(6) -0.0054(6)
C3 0.0291(7) 0.0481(8) 0.0341(7) -0.0067(6) -0.0001(6) -0.0055(6)
C4 0.0257(6) 0.0318(6) 0.0258(6) 0.0026(5) 0.0008(5) 0.0022(5)
C5 0.0254(6) 0.0373(7) 0.0339(7) -0.0017(6) 0.0024(5) -0.0026(5)
C6 0.0347(7) 0.0387(7) 0.0324(7) -0.0059(6) 0.0016(6) -0.0052(6)
C7 0.0304(6) 0.0317(6) 0.0282(7) 0.0009(5) 0.0010(5) 0.0008(5)
C8 0.0318(7) 0.0388(7) 0.0353(8) -0.0075(6) 0.0021(6) 0.0029(6)
C9 0.0283(6) 0.0301(6) 0.0298(7) 0.0020(5) 0.0038(5) 0.0017(5)
C10 0.0284(6) 0.0305(6) 0.0292(7) 0.0051(5) 0.0030(5) -0.0004(5)
C11 0.0361(7) 0.0438(8) 0.0348(8) -0.0023(6) 0.0011(6) -0.0005(6)
C12 0.0395(8) 0.0531(9) 0.0406(8) -0.0009(7) -0.0065(7) -0.0054(7)
C13 0.0293(7) 0.0538(9) 0.0518(10) 0.0078(8) -0.0039(7) -0.0019(6)
C14 0.0283(7) 0.0425(8) 0.0446(9) 0.0066(7) 0.0064(6) 0.0028(6)
C15 0.0282(6) 0.0327(7) 0.0333(7) 0.0069(6) 0.0048(5) 0.0013(5)
C16 0.0330(7) 0.0399(7) 0.0346(7) 0.0002(6) 0.0099(6) 0.0060(6)
C17 0.0355(7) 0.0330(7) 0.0298(7) 0.0006(5) 0.0043(6) 0.0021(5)
C18 0.0469(9) 0.0493(9) 0.0360(8) -0.0097(7) 0.0037(7) 0.0068(7)
C19 0.0538(10) 0.0530(9) 0.0375(9) -0.0125(7) -0.0073(7) 0.0028(8)
C20 0.0391(8) 0.0522(9) 0.0459(9) -0.0066(7) -0.0099(7) 0.0049(7)
C21 0.0324(7) 0.0444(8) 0.0389(8) -0.0047(6) -0.0018(6) 0.0060(6)
C22 0.0311(6) 0.0295(6) 0.0293(7) 0.0018(5) 0.0023(5) 0.0022(5)
N1 0.0302(6) 0.0364(6) 0.0342(6) -0.0080(5) 0.0064(5) 0.0005(5)
N2 0.0356(6) 0.0355(6) 0.0350(6) -0.0052(5) 0.0094(5) 0.0025(5)
O1 0.0413(6) 0.0504(6) 0.0349(6) -0.0074(5) 0.0139(5) -0.0030(5)
O2 0.0447(6) 0.0551(7) 0.0418(6) -0.0171(5) 0.0073(5) -0.0134(5)
O3 0.0567(7) 0.0547(8) 0.0417(7) 0.0084(6) -0.0058(6) -0.0051(6)

loop_
_atom_type_symbol
_atom_type_description
_atom_type_scat_dispersion_real
_atom_type_scat_dispersion_imag
_atom_type_scat_source
C C 0.0033 0.0016 'International Tables Vol C Tables 4.2.6.8 and 6.1.1.4'
H H 0.0000 0.0000 'International Tables Vol C Tables 4.2.6.8 and 6.1.1.4'
N N 0.0061 0.0033 'International Tables Vol C Tables 4.2.6.8 and 6.1.1.4'
O O 0.0106 0.0060 'International Tables Vol C Tables 4.2.6.8 and 6.1.1.4'

loop_
_geom_angle_atom_site_label_1
_geom_angle_atom_site_label_2
_geom_angle_atom_site_label_3
_geom_angle
_geom_angle_site_symmetry_1
_geom_angle_site_symmetry_3
_geom_angle_publ_flag
O1 C1 C2 118.09(12) . . ?
O1 C1 C6 122.57(13) . . ?
C2 C1 C6 119.33(12) . . ?
C3 C2 C1 119.97(12) . . ?
C3 C2 H2 120.0 . . ?
C1 C2 H2 120.0 . . ?
C2 C3 C4 121.43(13) . . ?
C2 C3 H3 119.3 . . ?
C4 C3 H3 119.3 . . ?
C5 C4 C3 118.06(12) . . ?
C5 C4 C7 124.96(11) . . ?
C3 C4 C7 116.93(12) . . ?
C6 C5 C4 120.84(12) . . ?
C6 C5 H5 119.6 . . ?
C4 C5 H5 119.6 . . ?
C5 C6 C1 120.35(13) . . ?
C5 C6 H6 119.8 . . ?
C1 C6 H6 119.8 . . ?
O2 C7 N1 121.38(13) . . ?
O2 C7 C4 120.72(12) . . ?
N1 C7 C4 117.87(12) . . ?
N2 C8 C9 123.86(13) . . ?
N2 C8 H8 118.1 . . ?
C9 C8 H8 118.1 . . ?
C22 C9 C10 120.20(12) . . ?
C22 C9 C8 123.23(12) . . ?
C10 C9 C8 116.56(12) . . ?
C9 C10 C11 123.83(12) . . ?
C9 C10 C15 119.22(12) . . ?
C11 C10 C15 116.93(12) . . ?
C12 C11 C10 121.65(14) . . ?
C12 C11 H11 119.2 . . ?
C10 C11 H11 119.2 . . ?
C11 C12 C13 120.79(15) . . ?
C11 C12 H12 119.6 . . ?
C13 C12 H12 119.6 . . ?
C14 C13 C12 119.83(14) . . ?
C14 C13 H13 120.1 . . ?
C12 C13 H13 120.1 . . ?
C13 C14 C15 121.46(14) . . ?
C13 C14 H14 119.3 . . ?
C15 C14 H14 119.3 . . ?
C16 C15 C14 121.14(13) . . ?
C16 C15 C10 119.54(12) . . ?
C14 C15 C10 119.32(13) . . ?
C15 C16 C17 122.17(12) . . ?
C15 C16 H16 118.9 . . ?
C17 C16 H16 118.9 . . ?
C16 C17 C18 120.71(13) . . ?
C16 C17 C22 119.61(13) . . ?
C18 C17 C22 119.68(13) . . ?
C19 C18 C17 121.30(14) . . ?
C19 C18 H18 119.4 . . ?
C17 C18 H18 119.4 . . ?
C18 C19 C20 119.69(15) . . ?
C18 C19 H19 120.7(10) . . ?
C20 C19 H19 119.6(10) . . ?
C21 C20 C19 121.16(15) . . ?
C21 C20 H20 119.4(11) . . ?
C19 C20 H20 119.4(11) . . ?
C20 C21 C22 121.39(14) . . ?
C20 C21 H21 117.5(11) . . ?
C22 C21 H21 121.1(11) . . ?
C9 C22 C21 124.01(12) . . ?
C9 C22 C17 119.22(12) . . ?
C21 C22 C17 116.77(13) . . ?
C7 N1 N2 118.78(12) . . ?
C7 N1 H1N 122.5(10) . . ?
N2 N1 H1N 118.7(10) . . ?
C8 N2 N1 115.23(12) . . ?
C1 O1 H1O 109.9(13) . . ?
H3B O3 H3A 101(2) . . ?

loop_
_geom_bond_atom_site_label_1
_geom_bond_atom_site_label_2
_geom_bond_distance
_geom_bond_site_symmetry_2
_geom_bond_publ_flag
C1 O1 1.3591(16) . ?
C1 C2 1.386(2) . ?
C1 C6 1.3864(19) . ?
C2 C3 1.372(2) . ?
C2 H2 0.9300 . ?
C3 C4 1.3907(18) . ?
C3 H3 0.9300 . ?
C4 C5 1.3901(19) . ?
C4 C7 1.4831(18) . ?
C5 C6 1.3766(19) . ?
C5 H5 0.9300 . ?
C6 H6 0.9300 . ?
C7 O2 1.2298(16) . ?
C7 N1 1.3477(17) . ?
C8 N2 1.2681(18) . ?
C8 C9 1.4666(18) . ?
C8 H8 0.9300 . ?
C9 C22 1.4140(19) . ?
C9 C10 1.4247(18) . ?
C10 C11 1.425(2) . ?
C10 C15 1.4326(18) . ?
C11 C12 1.359(2) . ?
C11 H11 0.9300 . ?
C12 C13 1.413(2) . ?
C12 H12 0.9300 . ?
C13 C14 1.343(2) . ?
C13 H13 0.9300 . ?
C14 C15 1.4258(19) . ?
C14 H14 0.9300 . ?
C15 C16 1.384(2) . ?
C16 C17 1.389(2) . ?
C16 H16 0.9300 . ?
C17 C18 1.421(2) . ?
C17 C22 1.4345(18) . ?
C18 C19 1.348(2) . ?
C18 H18 0.9300 . ?
C19 C20 1.411(2) . ?
C19 H19 0.964(19) . ?
C20 C21 1.359(2) . ?
C20 H20 0.963(19) . ?
C21 C22 1.4281(19) . ?
C21 H21 0.927(18) . ?
N1 N2 1.3834(15) . ?
N1 H1N 0.914(17) . ?
O1 H1O 0.89(2) . ?
O3 H3B 0.86(3) . ?
O3 H3A 0.90(3) . ?

loop_
_geom_torsion_atom_site_label_1
_geom_torsion_atom_site_label_2
_geom_torsion_atom_site_label_3
_geom_torsion_atom_site_label_4
_geom_torsion
_geom_torsion_site_symmetry_1
_geom_torsion_site_symmetry_2
_geom_torsion_site_symmetry_3
_geom_torsion_site_symmetry_4
_geom_torsion_publ_flag
O1 C1 C2 C3 -179.90(14) . . . . ?
C6 C1 C2 C3 0.8(2) . . . . ?
C1 C2 C3 C4 0.1(2) . . . . ?
C2 C3 C4 C5 -0.4(2) . . . . ?
C2 C3 C4 C7 -178.07(14) . . . . ?
C3 C4 C5 C6 -0.3(2) . . . . ?
C7 C4 C5 C6 177.17(13) . . . . ?
C4 C5 C6 C1 1.2(2) . . . . ?
O1 C1 C6 C5 179.25(13) . . . . ?
C2 C1 C6 C5 -1.5(2) . . . . ?
C5 C4 C7 O2 -174.34(13) . . . . ?
C3 C4 C7 O2 3.1(2) . . . . ?
C5 C4 C7 N1 4.0(2) . . . . ?
C3 C4 C7 N1 -178.52(13) . . . . ?
N2 C8 C9 C22 -29.7(2) . . . . ?
N2 C8 C9 C10 149.41(14) . . . . ?
C22 C9 C10 C11 179.96(13) . . . . ?
C8 C9 C10 C11 0.83(19) . . . . ?
C22 C9 C10 C15 1.63(19) . . . . ?
C8 C9 C10 C15 -177.50(12) . . . . ?
C9 C10 C11 C12 -179.34(14) . . . . ?
C15 C10 C11 C12 -1.0(2) . . . . ?
C10 C11 C12 C13 0.5(2) . . . . ?
C11 C12 C13 C14 0.2(2) . . . . ?
C12 C13 C14 C15 -0.3(2) . . . . ?
C13 C14 C15 C16 179.01(14) . . . . ?
C13 C14 C15 C10 -0.3(2) . . . . ?
C9 C10 C15 C16 0.01(19) . . . . ?
C11 C10 C15 C16 -178.43(13) . . . . ?
C9 C10 C15 C14 179.31(12) . . . . ?
C11 C10 C15 C14 0.87(19) . . . . ?
C14 C15 C16 C17 179.15(13) . . . . ?
C10 C15 C16 C17 -1.6(2) . . . . ?
C15 C16 C17 C18 -178.10(14) . . . . ?
C15 C16 C17 C22 1.4(2) . . . . ?
C16 C17 C18 C19 179.10(16) . . . . ?
C22 C17 C18 C19 -0.4(2) . . . . ?
C17 C18 C19 C20 0.2(3) . . . . ?
C18 C19 C20 C21 0.0(3) . . . . ?
C19 C20 C21 C22 0.2(3) . . . . ?
C10 C9 C22 C21 177.44(13) . . . . ?
C8 C9 C22 C21 -3.5(2) . . . . ?
C10 C9 C22 C17 -1.76(19) . . . . ?
C8 C9 C22 C17 177.31(13) . . . . ?
C20 C21 C22 C9 -179.62(15) . . . . ?
C20 C21 C22 C17 -0.4(2) . . . . ?
C16 C17 C22 C9 0.25(19) . . . . ?
C18 C17 C22 C9 179.79(13) . . . . ?
C16 C17 C22 C21 -179.01(14) . . . . ?
C18 C17 C22 C21 0.5(2) . . . . ?
O2 C7 N1 N2 4.5(2) . . . . ?
C4 C7 N1 N2 -173.88(12) . . . . ?
C9 C8 N2 N1 -175.24(13) . . . . ?
C7 N1 N2 C8 179.38(13) . . . . ?
